data_7237687
loop_
_publ_author_name
'Yang, Heng'
'Zhao, Ming'
'Zhang, Jing'
'Ma, Ji'
'Wu, Pengyan'
'Liu, Wenlong'
'Wen, Lili'

_publ_section_title
;
 A noble-metal-free photocatalyst system obtained using BODIPY-based MOFs
 for highly efficient visible-light-driven H2 evolution
;
_journal_issue 36
_journal_name_full 'Journal of Materials Chemistry A'
_journal_page_first 20742
_journal_paper_doi 10.1039/C9TA06989E
_journal_volume 7
_journal_year 2019
_chemical_formula_moiety 'C86 H66 B2 Cd2 F4 N8 O12 S2'
_chemical_formula_sum 'C86 H66 B2 Cd2 F4 N8 O12 S2'
_chemical_formula_weight 1790.00
_space_group_crystal_system monoclinic
_space_group_IT_number 15
_space_group_name_Hall '-C 2yc'
_space_group_name_H-M_alt 'C 1 2/c 1'
_atom_sites_solution_hydrogens geom
_atom_sites_solution_primary dual
_audit_creation_date 2018-03-22
_audit_creation_method
;
Olex2 1.2
(compiled 2017.08.10 svn.r3458 for OlexSys, GUI svn.r5381)
;
_audit_update_record
;
2019-06-20 deposited with the CCDC.	2019-08-02 downloaded from the CCDC.
;
_cell_angle_alpha 90
_cell_angle_beta 103.243(2)
_cell_angle_gamma 90
_cell_formula_units_Z 8
_cell_length_a 34.889(2)
_cell_length_b 18.9695(14)
_cell_length_c 28.1751(16)
_cell_measurement_reflns_used 9968
_cell_measurement_temperature 173(2)
_cell_measurement_theta_max 25.40
_cell_measurement_theta_min 3.01
_cell_volume 18151(2)
_computing_cell_refinement 'Bruker SMART'
_computing_data_collection 'Bruker SMART'
_computing_data_reduction 'Bruker SAINT'
_computing_molecular_graphics 'Olex2 (Dolomanov et al., 2009)'
_computing_publication_material 'Olex2 (Dolomanov et al., 2009)'
_computing_structure_refinement 'ShelXL (Sheldrick, 2015)'
_computing_structure_solution 'ShelXT (Sheldrick, 2015)'
_diffrn_ambient_temperature 173.1
_diffrn_measured_fraction_theta_full 0.982
_diffrn_measured_fraction_theta_max 0.978
_diffrn_measurement_device_type 'CCD area detector'
_diffrn_measurement_method 'phi and omega scans'
_diffrn_radiation_monochromator graphite
_diffrn_radiation_type MoK\a
_diffrn_radiation_wavelength 0.71073
_diffrn_reflns_av_R_equivalents 0.0943
_diffrn_reflns_av_unetI/netI 0.1130
_diffrn_reflns_Laue_measured_fraction_full 0.982
_diffrn_reflns_Laue_measured_fraction_max 0.978
_diffrn_reflns_limit_h_max 42
_diffrn_reflns_limit_h_min -42
_diffrn_reflns_limit_k_max 22
_diffrn_reflns_limit_k_min -22
_diffrn_reflns_limit_l_max 33
_diffrn_reflns_limit_l_min -29
_diffrn_reflns_number 44139
_diffrn_reflns_point_group_measured_fraction_full 0.982
_diffrn_reflns_point_group_measured_fraction_max 0.978
_diffrn_reflns_theta_full 25.242
_diffrn_reflns_theta_max 25.401
_diffrn_reflns_theta_min 3.111
_exptl_absorpt_coefficient_mu 0.583
_exptl_absorpt_correction_T_max 0.7452
_exptl_absorpt_correction_T_min 0.4919
_exptl_absorpt_process_details '_exptl_absorpt_special_details ?'
_exptl_crystal_colour colourless
_exptl_crystal_colour_primary colourless
_exptl_crystal_density_diffrn 1.310
_exptl_crystal_description block
_exptl_crystal_F_000 7264
_exptl_crystal_size_max 0.22
_exptl_crystal_size_mid 0.21
_exptl_crystal_size_min 0.2
_refine_diff_density_max 1.500
_refine_diff_density_min -1.944
_refine_diff_density_rms 0.140
_refine_ls_extinction_method none
_refine_ls_goodness_of_fit_ref 1.022
_refine_ls_hydrogen_treatment constr
_refine_ls_matrix_type full
_refine_ls_number_parameters 1041
_refine_ls_number_reflns 16323
_refine_ls_number_restraints 2146
_refine_ls_restrained_S_all 0.997
_refine_ls_R_factor_all 0.1599
_refine_ls_R_factor_gt 0.0944
_refine_ls_shift/su_max 0.001
_refine_ls_shift/su_mean 0.000
_refine_ls_structure_factor_coef Fsqd
_refine_ls_weighting_details 'w=1/[\s^2^(Fo^2^)+(0.0517P)^2^+519.9822P] where P=(Fo^2^+2Fc^2^)/3'
_refine_ls_weighting_scheme calc
_refine_ls_wR_factor_gt 0.1906
_refine_ls_wR_factor_ref 0.2246
_reflns_Friedel_coverage 0.000
_reflns_number_gt 9382
_reflns_number_total 16323
_reflns_threshold_expression 'I > 2\s(I)'
_cod_data_source_file c9ta06989e2.cif
_cod_data_source_block d180305a_0m_sq
_cod_database_code 7237687
_shelx_shelxl_version_number 2018/1
_shelx_space_group_comment
;
The symmetry employed for this shelxl refinement is uniquely defined
by the following loop, which should always be used as a source of
symmetry information in preference to the above space-group names.
They are only intended as comments.
;
_shelx_estimated_absorpt_t_max 0.892
_shelx_estimated_absorpt_t_min 0.883
_olex2_refinement_description
;
1. Fixed Uiso
 At 1.2 times of:
  All C(H) groups
 At 1.5 times of:
  All C(H,H,H) groups
2. Restrained distances
 S2-O7
 1.44 with sigma of 0.01
3. Rigid bond restraints
 O8, S2, O7
 with sigma for 1-2 distances of 0.001 and sigma for 1-3 distances of 0.002
4. Uiso/Uaniso restraints and constraints
O8 \\sim S2 \\sim O7: within 2A with sigma of 0.001 and sigma for terminal
atoms of 0.002
C1 \\sim C2 \\sim C3 \\sim C4 \\sim C5 \\sim C6 \\sim C7 \\sim C8 \\sim C9
\\sim C10 \\sim C11 \\sim C12 \\sim C13 \\sim C14 \\sim C15 \\sim C16 \\sim C17
\\sim C18 \\sim C19 \\sim C20 \\sim C21 \\sim C22 \\sim C23 \\sim C24 \\sim C25
\\sim C26 \\sim C27 \\sim C28 \\sim C29 \\sim C30 \\sim C31 \\sim C32 \\sim C33
\\sim C34 \\sim C35 \\sim C36 \\sim C37 \\sim C38 \\sim C39 \\sim C40 \\sim C41
\\sim C42 \\sim C43 \\sim C44 \\sim C45 \\sim C51 \\sim C46 \\sim C47 \\sim C48
\\sim C49 \\sim C50 \\sim C52 \\sim C53 \\sim C54 \\sim C55 \\sim C56 \\sim C57
\\sim C58 \\sim C59 \\sim C60 \\sim C61 \\sim C62 \\sim C63 \\sim C64 \\sim C65
\\sim C66 \\sim C67 \\sim C68 \\sim C69 \\sim C70 \\sim C71 \\sim C72 \\sim C73
\\sim C74 \\sim C75 \\sim C76 \\sim C77 \\sim C78 \\sim C79 \\sim C80 \\sim C81
\\sim C82 \\sim C83 \\sim C84 \\sim C85 \\sim C86: within 3.8A with sigma of
0.01 and sigma for terminal atoms of 0.02
Uanis(O7) \\sim Ueq, Uanis(O8) \\sim Ueq, Uanis(S2) \\sim Ueq, Uanis(C85) \\sim
Ueq, Uanis(C84) \\sim Ueq: with sigma of 0.01 and sigma for terminal atoms of
0.02
Uanis(N7) \\sim Ueq: with sigma of 0.001 and sigma for terminal atoms of 0.002
5.a Aromatic/amide H refined with riding coordinates:
 C12(H12), C13(H13), C14(H14), C15(H15), C18(H18), C19(H19), C20(H20),
 C21(H21), C22(H22), C25(H25), C26(H26), C27(H27), C28(H28), C41(H41), C42(H42),
  C43(H43), C44(H44), C51(H51), C47(H47), C48(H48), C49(H49), C50(H50),
 C54(H54), C55(H55), C56(H56), C57(H57), C60(H60), C61(H61), C63(H63), C64(H64),
  C67(H67), C68(H68), C70(H70), C71(H71), C74(H74), C75(H75), C77(H77),
 C78(H78), C81(H81), C82(H82), C84(H84), C85(H85)
5.b Fitted hexagon refined as free rotating group:
 C51(C46,C47,C48,C49,C50)
5.c Idealised Me refined as rotating group:
 C10(H10A,H10B,H10C), C16(H16A,H16B,H16C), C23(H23A,H23B,H23C), C29(H29A,H29B,
 H29C), C39(H39A,H39B,H39C), C45(H45A,H45B,H45C), C52(H52A,H52B,H52C), C58(H58A,
 H58B,H58C)
;
_olex2_submission_special_instructions 'No special instructions were received'

loop_
_space_group_symop_operation_xyz
'x, y, z'
'-x, y, -z+1/2'
'x+1/2, y+1/2, z'
'-x+1/2, y+1/2, -z+1/2'
'-x, -y, -z'
'x, -y, z-1/2'
'-x+1/2, -y+1/2, -z'
'x+1/2, -y+1/2, z-1/2'

loop_
_atom_site_label
_atom_site_type_symbol
_atom_site_fract_x
_atom_site_fract_y
_atom_site_fract_z
_atom_site_U_iso_or_equiv
_atom_site_adp_type
_atom_site_occupancy
_atom_site_site_symmetry_order
_atom_site_calc_flag
_atom_site_refinement_flags_posn
_atom_site_refinement_flags_adp
Cd1 Cd 0.00583(2) 0.57704(4) 0.04806(2) 0.02703(19) Uani 1 1 d . .
Cd2 Cd -0.01912(2) 0.92422(4) 0.53572(2) 0.02142(17) Uani 1 1 d . .
S1 S -0.09589(8) 0.86853(16) 0.21891(9) 0.0409(7) Uani 1 1 d . .
S2 S 0.1113(2) 0.2111(4) 0.2202(2) 0.149(2) Uani 1 1 d D U
F1 F 0.2334(2) 0.9537(4) 0.1138(3) 0.080(3) Uani 1 1 d . .
F2 F 0.2660(2) 0.8557(5) 0.1423(3) 0.075(3) Uani 1 1 d . .
F3 F 0.2229(2) 0.7148(4) 0.4396(3) 0.069(2) Uani 1 1 d . .
F4 F 0.19280(19) 0.6104(4) 0.4376(3) 0.063(2) Uani 1 1 d . .
O1 O -0.0953(2) 0.9357(4) 0.1956(2) 0.050(2) Uani 1 1 d . .
O2 O -0.1327(2) 0.8314(5) 0.2145(3) 0.054(2) Uani 1 1 d . .
O3 O -0.0148(2) 0.6821(4) 0.0733(2) 0.0385(17) Uani 1 1 d . .
O4 O 0.0036(3) 0.6089(5) 0.1340(3) 0.065(3) Uani 1 1 d . .
O5 O -0.01452(19) 0.9688(3) 0.4489(2) 0.0313(16) Uani 1 1 d . .
O6 O -0.04668(18) 0.8734(3) 0.4614(2) 0.0276(15) Uani 1 1 d . .
O7 O 0.1484(3) 0.2415(7) 0.2422(4) 0.152(3) Uani 1 1 d D U
O8 O 0.1128(4) 0.1476(9) 0.1943(5) 0.152(3) Uani 1 1 d . U
O9 O 0.0402(2) 0.4840(4) 0.0788(3) 0.0406(18) Uani 1 1 d . .
O10 O 0.0120(2) 0.3947(4) 0.0321(3) 0.0438(19) Uani 1 1 d . .
O11 O 0.0455(2) 0.1740(4) 0.4240(2) 0.0415(18) Uani 1 1 d . .
O12 O 0.0169(2) 0.0837(4) 0.3815(2) 0.047(2) Uani 1 1 d . .
N1 N 0.2140(2) 0.8442(5) 0.0707(3) 0.038(2) Uani 1 1 d . .
N2 N 0.2769(3) 0.9029(5) 0.0671(3) 0.045(2) Uani 1 1 d . .
N3 N 0.0631(2) 0.6387(4) 0.0485(3) 0.0296(19) Uani 1 1 d . .
N4 N 0.4430(2) 1.0270(5) 0.0429(3) 0.038(2) Uani 1 1 d . .
N5 N 0.1878(2) 0.6894(4) 0.5028(3) 0.0319(19) Uani 1 1 d . .
N6 N 0.2504(2) 0.6291(5) 0.5015(3) 0.034(2) Uani 1 1 d . .
N7 N 0.0384(2) 0.8658(4) 0.5348(3) 0.0206(16) Uani 1 1 d . U
N8 N 0.4210(2) 0.4822(4) 0.5263(3) 0.0302(19) Uani 1 1 d . .
C1 C 0.1857(3) 0.8093(6) 0.0878(4) 0.0373(17) Uani 1 1 d . U
C2 C 0.1611(3) 0.7746(6) 0.0487(4) 0.0352(16) Uani 1 1 d . U
C3 C 0.1745(3) 0.7898(6) 0.0064(4) 0.0385(16) Uani 1 1 d . U
C4 C 0.2076(3) 0.8335(6) 0.0208(4) 0.0373(16) Uani 1 1 d . U
C5 C 0.2323(3) 0.8643(6) -0.0072(4) 0.0443(15) Uani 1 1 d . U
C6 C 0.2673(3) 0.8981(6) 0.0175(4) 0.0421(16) Uani 1 1 d . U
C7 C 0.2980(3) 0.9286(7) -0.0011(4) 0.0447(17) Uani 1 1 d . U
C8 C 0.3279(3) 0.9478(6) 0.0405(4) 0.0466(17) Uani 1 1 d . U
C9 C 0.3134(3) 0.9323(7) 0.0819(4) 0.0478(18) Uani 1 1 d . U
C10 C 0.1824(3) 0.8116(7) 0.1394(4) 0.048(3) Uani 1 1 d . U
H10A H 0.201005 0.777993 0.158680 0.072 Uiso 1 1 calc GR .
H10B H 0.155527 0.799029 0.141238 0.072 Uiso 1 1 calc GR .
H10C H 0.188504 0.859232 0.152387 0.072 Uiso 1 1 calc GR .
C11 C 0.1275(3) 0.7290(6) 0.0506(4) 0.0352(16) Uani 1 1 d . U
C12 C 0.1285(3) 0.6779(6) 0.0857(4) 0.0375(17) Uani 1 1 d . U
H12 H 0.151132 0.673162 0.111637 0.045 Uiso 1 1 calc R .
C13 C 0.0963(3) 0.6332(6) 0.0834(4) 0.0365(19) Uani 1 1 d . U
H13 H 0.098053 0.597582 0.107481 0.044 Uiso 1 1 calc R .
C14 C 0.0618(3) 0.6904(6) 0.0160(4) 0.0366(19) Uani 1 1 d . U
H14 H 0.038053 0.696366 -0.008085 0.044 Uiso 1 1 calc R .
C15 C 0.0922(3) 0.7351(6) 0.0151(4) 0.0359(17) Uani 1 1 d . U
H15 H 0.089426 0.770203 -0.009426 0.043 Uiso 1 1 calc R .
C16 C 0.1584(3) 0.7585(6) -0.0433(4) 0.047(2) Uani 1 1 d . U
H16A H 0.144426 0.714626 -0.040028 0.070 Uiso 1 1 calc GR .
H16B H 0.180192 0.748529 -0.058977 0.070 Uiso 1 1 calc GR .
H16C H 0.140214 0.791968 -0.063334 0.070 Uiso 1 1 calc GR .
C17 C 0.2206(3) 0.8616(7) -0.0595(4) 0.0490(17) Uani 1 1 d . U
C18 C 0.1891(4) 0.8991(7) -0.0859(4) 0.0519(18) Uani 1 1 d . U
H18 H 0.175059 0.929146 -0.068842 0.062 Uiso 1 1 calc R .
C19 C 0.1768(4) 0.8954(7) -0.1363(5) 0.062(2) Uani 1 1 d . U
H19 H 0.155907 0.924295 -0.153409 0.074 Uiso 1 1 calc R .
C20 C 0.1956(4) 0.8483(8) -0.1611(5) 0.064(2) Uani 1 1 d . U
H20 H 0.187483 0.844438 -0.195546 0.076 Uiso 1 1 calc R .
C21 C 0.2254(4) 0.8081(7) -0.1362(5) 0.061(2) Uani 1 1 d . U
H21 H 0.237651 0.775412 -0.153556 0.074 Uiso 1 1 calc R .
C22 C 0.2387(4) 0.8135(7) -0.0854(5) 0.0555(18) Uani 1 1 d . U
H22 H 0.259809 0.784787 -0.068578 0.067 Uiso 1 1 calc R .
C23 C 0.3002(3) 0.9388(7) -0.0525(4) 0.055(3) Uani 1 1 d . U
H23A H 0.295694 0.893646 -0.069783 0.083 Uiso 1 1 calc GR .
H23B H 0.326236 0.956933 -0.053680 0.083 Uiso 1 1 calc GR .
H23C H 0.279953 0.972648 -0.068163 0.083 Uiso 1 1 calc GR .
C24 C 0.3674(3) 0.9762(6) 0.0404(4) 0.0458(18) Uani 1 1 d . U
C25 C 0.3731(3) 1.0329(7) 0.0114(4) 0.0496(19) Uani 1 1 d . U
H25 H 0.351222 1.055281 -0.009378 0.059 Uiso 1 1 calc R .
C26 C 0.4106(3) 1.0560(6) 0.0131(4) 0.047(2) Uani 1 1 d . U
H26 H 0.414090 1.093967 -0.007402 0.057 Uiso 1 1 calc R .
C27 C 0.4375(3) 0.9730(7) 0.0697(4) 0.048(2) Uani 1 1 d . U
H27 H 0.459819 0.951570 0.090218 0.058 Uiso 1 1 calc R .
C28 C 0.4005(3) 0.9457(7) 0.0694(4) 0.0509(19) Uani 1 1 d . U
H28 H 0.397978 0.906124 0.089098 0.061 Uiso 1 1 calc R .
C29 C 0.3327(4) 0.9461(8) 0.1335(5) 0.064(3) Uani 1 1 d . U
H29A H 0.312928 0.961261 0.151107 0.096 Uiso 1 1 calc GR .
H29B H 0.352478 0.983326 0.135255 0.096 Uiso 1 1 calc GR .
H29C H 0.345538 0.902983 0.148459 0.096 Uiso 1 1 calc GR .
C30 C 0.1540(3) 0.7272(6) 0.4890(4) 0.0352(17) Uani 1 1 d . U
C31 C 0.1416(3) 0.7491(6) 0.5306(4) 0.0341(16) Uani 1 1 d . U
C32 C 0.1690(3) 0.7231(6) 0.5713(4) 0.0380(15) Uani 1 1 d . U
C33 C 0.1976(3) 0.6848(6) 0.5536(4) 0.0378(16) Uani 1 1 d . U
C34 C 0.2308(3) 0.6480(7) 0.5789(4) 0.0467(16) Uani 1 1 d . U
C35 C 0.2577(3) 0.6220(6) 0.5523(4) 0.0387(16) Uani 1 1 d . U
C36 C 0.2951(3) 0.5905(6) 0.5680(4) 0.0423(16) Uani 1 1 d . U
C37 C 0.3097(3) 0.5780(6) 0.5262(4) 0.0387(16) Uani 1 1 d . U
C38 C 0.2815(3) 0.6021(6) 0.4857(4) 0.0380(17) Uani 1 1 d . U
C39 C 0.1350(3) 0.7410(6) 0.4371(4) 0.044(2) Uani 1 1 d . U
H39A H 0.153255 0.766790 0.421719 0.066 Uiso 1 1 calc GR .
H39B H 0.111122 0.769205 0.435148 0.066 Uiso 1 1 calc GR .
H39C H 0.127942 0.696112 0.420088 0.066 Uiso 1 1 calc GR .
C40 C 0.1063(3) 0.7911(6) 0.5323(4) 0.0329(16) Uani 1 1 d . U
C41 C 0.0699(3) 0.7709(6) 0.5037(4) 0.0327(17) Uani 1 1 d . U
H41 H 0.067675 0.731114 0.482809 0.039 Uiso 1 1 calc R .
C42 C 0.0371(3) 0.8098(5) 0.5064(3) 0.0294(17) Uani 1 1 d . U
H42 H 0.012312 0.795793 0.486913 0.035 Uiso 1 1 calc R .
C43 C 0.0739(3) 0.8863(5) 0.5627(3) 0.0307(18) Uani 1 1 d . U
H43 H 0.075350 0.926791 0.582900 0.037 Uiso 1 1 calc R .
C44 C 0.1077(3) 0.8490(6) 0.5619(4) 0.0342(17) Uani 1 1 d . U
H44 H 0.132124 0.863527 0.581982 0.041 Uiso 1 1 calc R .
C45 C 0.1679(3) 0.7337(7) 0.6242(4) 0.047(2) Uani 1 1 d . U
H45A H 0.190089 0.763231 0.640259 0.071 Uiso 1 1 calc GR .
H45B H 0.169617 0.687788 0.640561 0.071 Uiso 1 1 calc GR .
H45C H 0.143112 0.756758 0.626022 0.071 Uiso 1 1 calc GR .
C46 C 0.2201(2) 0.5923(4) 0.6503(3) 0.0606(19) Uani 1 1 d . U
C47 H 0.203537 0.560091 0.629148 0.073 Uiso 1 1 calc R .
H47 C 0.2402(2) 0.6442(5) 0.6310(2) 0.0476(17) Uani 1 1 d G U
C48 C 0.2644(2) 0.6913(4) 0.6619(3) 0.0590(18) Uani 1 1 d G U
H48 H 0.278149 0.726827 0.648763 0.071 Uiso 1 1 calc R .
C49 C 0.2684(2) 0.6866(5) 0.7120(3) 0.071(2) Uani 1 1 d G U
H49 H 0.284935 0.718786 0.733159 0.085 Uiso 1 1 calc R .
C50 C 0.2483(3) 0.6347(5) 0.7313(2) 0.073(2) Uani 1 1 d G U
H50 H 0.251022 0.631397 0.765550 0.087 Uiso 1 1 calc R .
C51 C 0.2241(2) 0.5875(4) 0.7004(3) 0.070(2) Uani 1 1 d G U
H51 H 0.210323 0.552049 0.713545 0.084 Uiso 1 1 calc R .
C52 C 0.3148(3) 0.5725(7) 0.6197(4) 0.055(2) Uani 1 1 d . U
H52A H 0.320840 0.615997 0.638708 0.082 Uiso 1 1 calc GR .
H52B H 0.339281 0.546808 0.620230 0.082 Uiso 1 1 calc GR .
H52C H 0.297234 0.543032 0.633818 0.082 Uiso 1 1 calc GR .
C53 C 0.3481(3) 0.5465(6) 0.5257(4) 0.0367(17) Uani 1 1 d . U
C54 C 0.3821(3) 0.5654(6) 0.5585(4) 0.0417(18) Uani 1 1 d . U
H54 H 0.381111 0.600984 0.581854 0.050 Uiso 1 1 calc R .
C55 C 0.4177(3) 0.5341(6) 0.5583(4) 0.0395(19) Uani 1 1 d . U
H55 H 0.440620 0.549206 0.581216 0.047 Uiso 1 1 calc R .
C56 C 0.3877(3) 0.4635(6) 0.4937(4) 0.0334(18) Uani 1 1 d . U
H56 H 0.389270 0.427399 0.470856 0.040 Uiso 1 1 calc R .
C57 C 0.3516(3) 0.4939(6) 0.4920(4) 0.0382(17) Uani 1 1 d . U
H57 H 0.329139 0.479345 0.468067 0.046 Uiso 1 1 calc R .
C58 C 0.2834(3) 0.6022(6) 0.4341(4) 0.039(2) Uani 1 1 d . U
H58A H 0.262982 0.570877 0.415617 0.059 Uiso 1 1 calc GR .
H58B H 0.309334 0.585635 0.431174 0.059 Uiso 1 1 calc GR .
H58C H 0.279024 0.650191 0.421064 0.059 Uiso 1 1 calc GR .
C59 C -0.0645(3) 0.8121(6) 0.1962(4) 0.0394(17) Uani 1 1 d . U
C60 C -0.0475(3) 0.8353(6) 0.1596(4) 0.0393(19) Uani 1 1 d . U
H60 H -0.048298 0.883794 0.151069 0.047 Uiso 1 1 calc R .
C61 C -0.0291(3) 0.7870(6) 0.1353(4) 0.0397(19) Uani 1 1 d . U
H61 H -0.018253 0.802869 0.109215 0.048 Uiso 1 1 calc R .
C62 C -0.0260(3) 0.7182(6) 0.1476(4) 0.0411(19) Uani 1 1 d . U
C63 C -0.0404(4) 0.6956(7) 0.1876(4) 0.050(2) Uani 1 1 d . U
H63 H -0.036560 0.648300 0.198845 0.060 Uiso 1 1 calc R .
C64 C -0.0605(4) 0.7431(6) 0.2106(4) 0.0470(18) Uani 1 1 d . U
H64 H -0.071568 0.727476 0.236598 0.056 Uiso 1 1 calc R .
C65 C -0.0108(3) 0.6663(6) 0.1167(4) 0.0398(19) Uani 1 1 d . U
C66 C -0.0754(3) 0.8788(6) 0.2818(3) 0.0347(17) Uani 1 1 d . U
C67 C -0.0519(3) 0.9384(5) 0.2976(3) 0.0339(17) Uani 1 1 d . U
H67 H -0.045463 0.970329 0.274591 0.041 Uiso 1 1 calc R .
C68 C -0.0385(3) 0.9498(5) 0.3467(3) 0.0330(17) Uani 1 1 d . U
H68 H -0.022494 0.989645 0.357917 0.040 Uiso 1 1 calc R .
C69 C -0.0484(3) 0.9036(5) 0.3797(3) 0.0285(17) Uani 1 1 d . U
C70 C -0.0709(3) 0.8445(6) 0.3641(3) 0.0333(17) Uani 1 1 d . U
H70 H -0.076896 0.812280 0.387171 0.040 Uiso 1 1 calc R .
C71 C -0.0847(3) 0.8325(6) 0.3144(3) 0.0354(17) Uani 1 1 d . U
H71 H -0.100570 0.792345 0.303246 0.043 Uiso 1 1 calc R .
C72 C -0.0353(3) 0.9164(5) 0.4340(3) 0.0238(15) Uani 1 1 d . U
C73 C 0.0841(4) 0.2749(8) 0.1794(5) 0.061(2) Uani 1 1 d . U
C74 C 0.0546(4) 0.2523(7) 0.1436(4) 0.056(2) Uani 1 1 d . U
H74 H 0.045738 0.204861 0.142324 0.067 Uiso 1 1 calc R .
C75 C 0.0375(4) 0.3004(7) 0.1086(4) 0.052(2) Uani 1 1 d . U
H75 H 0.016540 0.285541 0.082626 0.063 Uiso 1 1 calc R .
C76 C 0.0498(3) 0.3690(6) 0.1100(4) 0.046(2) Uani 1 1 d . U
C77 C 0.0797(4) 0.3915(7) 0.1490(4) 0.055(2) Uani 1 1 d . U
H77 H 0.088365 0.439101 0.151218 0.066 Uiso 1 1 calc R .
C78 C 0.0966(4) 0.3423(8) 0.1845(5) 0.062(2) Uani 1 1 d . U
H78 H 0.116609 0.356117 0.211835 0.074 Uiso 1 1 calc R .
C79 C 0.0326(3) 0.4209(6) 0.0707(4) 0.0403(19) Uani 1 1 d . U
C80 C 0.0865(4) 0.1949(8) 0.2674(5) 0.067(2) Uani 1 1 d . U
C81 C 0.0908(4) 0.2375(8) 0.3044(5) 0.070(2) Uani 1 1 d . U
H81 H 0.105993 0.279256 0.305186 0.084 Uiso 1 1 calc R .
C82 C 0.0731(4) 0.2216(8) 0.3433(5) 0.065(2) Uani 1 1 d . U
H82 H 0.075923 0.253348 0.369934 0.078 Uiso 1 1 calc R .
C83 C 0.0524(4) 0.1621(7) 0.3429(5) 0.059(2) Uani 1 1 d . U
C84 C 0.0503(5) 0.1178(8) 0.3045(5) 0.072(2) Uani 1 1 d . U
H84 H 0.037130 0.073946 0.304107 0.087 Uiso 1 1 calc R .
C85 C 0.0674(5) 0.1358(8) 0.2652(5) 0.074(2) Uani 1 1 d . U
H85 H 0.065000 0.105364 0.237926 0.089 Uiso 1 1 calc R .
C86 C 0.0368(4) 0.1394(7) 0.3855(5) 0.055(2) Uani 1 1 d . U
B1 B 0.2487(4) 0.8870(8) 0.1006(5) 0.047(3) Uani 1 1 d . .
B2 B 0.2131(3) 0.6595(6) 0.4707(4) 0.030(3) Uani 1 1 d . .

loop_
_atom_site_aniso_label
_atom_site_aniso_U_11
_atom_site_aniso_U_22
_atom_site_aniso_U_33
_atom_site_aniso_U_23
_atom_site_aniso_U_13
_atom_site_aniso_U_12
Cd1 0.0245(4) 0.0278(4) 0.0283(4) -0.0009(3) 0.0051(3) -0.0061(3)
Cd2 0.0209(3) 0.0290(4) 0.0157(3) 0.0010(3) 0.0069(2) 0.0072(3)
S1 0.0454(16) 0.0567(19) 0.0181(13) -0.0113(12) 0.0020(11) 0.0023(14)
S2 0.142(4) 0.200(5) 0.136(4) 0.133(4) 0.099(3) 0.099(4)
F1 0.071(5) 0.083(6) 0.097(6) -0.025(5) 0.042(5) -0.030(5)
F2 0.051(4) 0.115(7) 0.052(5) 0.024(4) -0.004(4) -0.042(4)
F3 0.053(4) 0.075(5) 0.087(6) 0.006(4) 0.032(4) 0.014(4)
F4 0.039(4) 0.085(5) 0.064(5) -0.030(4) 0.006(3) 0.009(4)
O1 0.070(5) 0.055(5) 0.022(4) -0.002(4) 0.000(4) 0.016(4)
O2 0.038(4) 0.085(7) 0.036(4) -0.017(4) -0.001(3) -0.008(4)
O3 0.049(4) 0.043(4) 0.026(4) -0.005(3) 0.014(3) 0.002(4)
O4 0.093(7) 0.063(6) 0.040(5) 0.008(4) 0.016(5) 0.025(5)
O5 0.037(4) 0.031(4) 0.025(4) -0.004(3) 0.005(3) 0.003(3)
O6 0.027(3) 0.038(4) 0.019(3) 0.002(3) 0.008(3) 0.004(3)
O7 0.145(4) 0.204(5) 0.138(4) 0.136(4) 0.094(4) 0.095(4)
O8 0.148(4) 0.201(5) 0.139(4) 0.131(4) 0.096(4) 0.100(4)
O9 0.045(4) 0.026(4) 0.047(5) 0.004(3) 0.003(4) -0.010(3)
O10 0.042(4) 0.056(5) 0.030(4) 0.004(4) 0.002(3) -0.019(4)
O11 0.056(5) 0.040(4) 0.028(4) -0.002(3) 0.010(4) -0.008(4)
O12 0.070(5) 0.054(5) 0.021(4) -0.005(4) 0.018(3) -0.032(4)
N1 0.033(5) 0.043(5) 0.040(5) 0.002(4) 0.013(4) -0.014(4)
N2 0.032(5) 0.061(7) 0.043(5) 0.001(5) 0.008(4) -0.019(4)
N3 0.021(4) 0.024(5) 0.045(5) 0.000(4) 0.009(4) -0.008(3)
N4 0.019(4) 0.044(6) 0.052(6) 0.003(5) 0.012(4) -0.017(4)
N5 0.023(4) 0.041(5) 0.032(5) -0.007(4) 0.006(3) 0.011(4)
N6 0.026(4) 0.038(5) 0.037(5) -0.008(4) 0.007(4) 0.009(4)
N7 0.0203(18) 0.0206(18) 0.0211(18) -0.0009(10) 0.0052(10) 0.0015(10)
N8 0.014(4) 0.033(5) 0.040(5) -0.006(4) 0.000(3) 0.012(3)
C1 0.028(3) 0.044(4) 0.041(3) 0.004(3) 0.010(3) -0.010(3)
C2 0.026(3) 0.040(3) 0.040(3) 0.006(3) 0.008(3) -0.007(3)
C3 0.031(3) 0.043(3) 0.041(3) 0.003(3) 0.008(3) -0.009(3)
C4 0.030(3) 0.044(3) 0.038(3) 0.004(3) 0.010(3) -0.007(3)
C5 0.036(3) 0.051(3) 0.046(3) 0.002(3) 0.010(3) -0.007(3)
C6 0.035(3) 0.050(3) 0.044(3) 0.002(3) 0.014(3) -0.010(3)
C7 0.034(3) 0.056(3) 0.048(3) 0.002(3) 0.017(3) -0.012(3)
C8 0.035(3) 0.056(4) 0.052(3) 0.002(3) 0.014(3) -0.012(3)
C9 0.036(3) 0.056(4) 0.052(4) 0.000(3) 0.011(3) -0.015(3)
C10 0.032(5) 0.065(6) 0.049(5) 0.002(5) 0.010(4) -0.016(5)
C11 0.026(3) 0.039(3) 0.040(3) 0.005(3) 0.007(3) -0.008(3)
C12 0.027(3) 0.043(4) 0.042(3) 0.007(3) 0.007(3) -0.006(3)
C13 0.026(4) 0.041(4) 0.041(4) 0.010(4) 0.005(3) -0.007(3)
C14 0.025(4) 0.040(4) 0.043(4) 0.007(4) 0.003(3) -0.005(3)
C15 0.029(3) 0.038(4) 0.041(3) 0.005(3) 0.007(3) -0.006(3)
C16 0.042(5) 0.054(5) 0.042(5) 0.001(4) 0.006(4) -0.010(4)
C17 0.042(3) 0.058(3) 0.047(3) 0.003(3) 0.009(3) -0.008(3)
C18 0.048(3) 0.058(4) 0.048(3) -0.001(3) 0.008(3) -0.002(3)
C19 0.057(4) 0.069(4) 0.055(4) -0.002(4) 0.003(4) -0.001(4)
C20 0.061(4) 0.070(5) 0.056(4) -0.005(4) 0.005(4) -0.001(4)
C21 0.059(4) 0.066(4) 0.056(4) -0.004(4) 0.008(4) -0.002(4)
C22 0.050(3) 0.062(4) 0.053(3) -0.001(3) 0.008(3) -0.002(3)
C23 0.036(5) 0.072(6) 0.058(5) 0.002(5) 0.013(4) -0.013(5)
C24 0.035(3) 0.054(4) 0.050(4) 0.001(3) 0.012(3) -0.011(3)
C25 0.036(3) 0.059(4) 0.054(4) 0.004(3) 0.012(3) -0.012(3)
C26 0.037(4) 0.056(4) 0.052(4) 0.005(4) 0.015(4) -0.009(4)
C27 0.037(4) 0.056(4) 0.055(4) 0.006(4) 0.016(4) -0.015(4)
C28 0.040(3) 0.057(4) 0.056(4) 0.006(3) 0.013(3) -0.013(3)
C29 0.052(6) 0.081(7) 0.060(6) -0.007(6) 0.016(5) -0.025(5)
C30 0.026(3) 0.046(3) 0.034(3) -0.006(3) 0.007(3) 0.015(3)
C31 0.025(3) 0.045(3) 0.034(3) -0.003(3) 0.009(3) 0.011(3)
C32 0.029(3) 0.051(3) 0.035(3) -0.004(3) 0.009(3) 0.017(3)
C33 0.027(3) 0.051(3) 0.035(3) -0.008(3) 0.007(3) 0.017(3)
C34 0.039(3) 0.059(3) 0.041(3) -0.009(3) 0.005(3) 0.016(3)
C35 0.029(3) 0.054(3) 0.033(3) -0.011(3) 0.007(3) 0.019(3)
C36 0.030(3) 0.056(3) 0.039(3) -0.011(3) 0.006(3) 0.017(3)
C37 0.028(3) 0.050(3) 0.038(3) -0.010(3) 0.008(3) 0.014(3)
C38 0.026(3) 0.049(4) 0.038(3) -0.009(3) 0.008(3) 0.016(3)
C39 0.038(5) 0.054(6) 0.040(5) -0.007(5) 0.006(4) 0.017(5)
C40 0.025(3) 0.042(3) 0.032(3) -0.003(3) 0.008(3) 0.012(3)
C41 0.027(3) 0.038(3) 0.033(3) -0.004(3) 0.006(3) 0.010(3)
C42 0.022(3) 0.036(4) 0.031(3) 0.002(3) 0.007(3) 0.004(3)
C43 0.025(3) 0.037(4) 0.031(4) -0.004(3) 0.007(3) 0.006(3)
C44 0.026(3) 0.042(4) 0.034(3) -0.004(3) 0.006(3) 0.010(3)
C45 0.035(4) 0.067(5) 0.039(4) -0.005(4) 0.011(4) 0.019(4)
C46 0.055(3) 0.073(4) 0.051(3) -0.007(3) 0.004(3) 0.015(3)
H47 0.040(3) 0.063(3) 0.039(3) -0.009(3) 0.007(3) 0.020(3)
C48 0.051(3) 0.072(3) 0.052(3) -0.010(3) 0.007(3) 0.015(3)
C49 0.062(4) 0.085(4) 0.059(4) -0.010(4) 0.002(4) 0.010(4)
C50 0.069(5) 0.086(5) 0.057(4) -0.005(4) 0.002(4) 0.014(4)
C51 0.066(4) 0.080(4) 0.059(4) -0.004(4) 0.003(4) 0.012(4)
C52 0.042(4) 0.074(5) 0.044(5) -0.010(5) 0.003(4) 0.025(5)
C53 0.024(3) 0.048(3) 0.037(3) -0.011(3) 0.007(3) 0.015(3)
C54 0.032(3) 0.051(4) 0.040(3) -0.017(3) 0.005(3) 0.014(3)
C55 0.025(4) 0.049(4) 0.042(4) -0.014(4) 0.005(3) 0.009(3)
C56 0.024(3) 0.041(4) 0.035(4) -0.011(3) 0.009(3) 0.007(3)
C57 0.026(3) 0.052(4) 0.037(3) -0.009(3) 0.007(3) 0.009(3)
C58 0.029(4) 0.052(5) 0.041(5) -0.005(4) 0.016(4) 0.011(4)
C59 0.054(4) 0.042(3) 0.023(3) -0.007(3) 0.009(3) -0.001(3)
C60 0.055(4) 0.038(4) 0.027(4) -0.005(3) 0.015(3) -0.004(4)
C61 0.053(4) 0.041(4) 0.028(4) -0.007(3) 0.017(3) -0.006(4)
C62 0.053(4) 0.043(4) 0.030(4) -0.006(3) 0.015(3) -0.002(4)
C63 0.069(4) 0.050(4) 0.035(4) -0.002(4) 0.019(3) 0.004(4)
C64 0.062(4) 0.050(4) 0.033(3) -0.001(3) 0.019(3) -0.001(3)
C65 0.048(4) 0.042(4) 0.033(4) -0.001(4) 0.017(3) -0.001(4)
C66 0.044(3) 0.042(4) 0.017(3) -0.007(3) 0.007(3) 0.001(3)
C67 0.045(3) 0.039(4) 0.018(3) -0.002(3) 0.008(3) 0.002(3)
C68 0.040(4) 0.036(4) 0.022(3) -0.002(3) 0.006(3) -0.003(3)
C69 0.033(3) 0.036(4) 0.018(3) -0.005(3) 0.008(3) 0.005(3)
C70 0.039(4) 0.039(4) 0.023(3) -0.004(3) 0.009(3) -0.001(3)
C71 0.042(3) 0.042(3) 0.023(3) -0.004(3) 0.008(3) -0.005(3)
C72 0.026(3) 0.032(4) 0.015(3) -0.006(3) 0.009(3) 0.006(3)
C73 0.069(4) 0.069(4) 0.052(4) 0.023(4) 0.030(3) 0.009(4)
C74 0.066(4) 0.061(4) 0.050(4) 0.020(4) 0.033(3) 0.003(4)
C75 0.059(4) 0.058(4) 0.046(4) 0.018(4) 0.026(4) 0.004(4)
C76 0.050(4) 0.052(4) 0.042(4) 0.019(4) 0.024(3) 0.001(4)
C77 0.058(4) 0.062(4) 0.047(4) 0.021(4) 0.019(4) 0.001(4)
C78 0.063(4) 0.072(4) 0.052(4) 0.021(4) 0.018(4) 0.004(4)
C79 0.041(4) 0.050(4) 0.038(4) 0.016(4) 0.026(3) -0.001(4)
C80 0.077(4) 0.074(4) 0.057(4) 0.020(4) 0.030(4) 0.004(4)
C81 0.081(4) 0.075(4) 0.058(4) 0.020(4) 0.025(4) -0.009(4)
C82 0.080(5) 0.070(5) 0.051(4) 0.013(4) 0.026(4) -0.010(4)
C83 0.076(4) 0.064(5) 0.044(4) 0.011(4) 0.030(4) -0.002(4)
C84 0.093(4) 0.075(4) 0.057(4) 0.010(4) 0.034(4) -0.009(4)
C85 0.092(4) 0.076(4) 0.061(4) 0.009(4) 0.031(4) -0.003(4)
C86 0.068(5) 0.058(5) 0.047(4) 0.009(4) 0.031(4) -0.004(4)
B1 0.037(7) 0.058(9) 0.045(8) -0.003(7) 0.010(6) -0.020(7)
B2 0.019(5) 0.034(7) 0.035(6) -0.006(5) 0.002(5) 0.004(5)

loop_
_atom_type_symbol
_atom_type_description
_atom_type_scat_dispersion_real
_atom_type_scat_dispersion_imag
_atom_type_scat_source
C C 0.0033 0.0016 'International Tables Vol C Tables 4.2.6.8 and 6.1.1.4'
H H 0.0000 0.0000 'International Tables Vol C Tables 4.2.6.8 and 6.1.1.4'
B B 0.0013 0.0007 'International Tables Vol C Tables 4.2.6.8 and 6.1.1.4'
Cd Cd -0.8075 1.2024 'International Tables Vol C Tables 4.2.6.8 and 6.1.1.4'
F F 0.0171 0.0103 'International Tables Vol C Tables 4.2.6.8 and 6.1.1.4'
N N 0.0061 0.0033 'International Tables Vol C Tables 4.2.6.8 and 6.1.1.4'
O O 0.0106 0.0060 'International Tables Vol C Tables 4.2.6.8 and 6.1.1.4'
S S 0.1246 0.1234 'International Tables Vol C Tables 4.2.6.8 and 6.1.1.4'

loop_
_geom_angle_atom_site_label_1
_geom_angle_atom_site_label_2
_geom_angle_atom_site_label_3
_geom_angle
_geom_angle_site_symmetry_1
_geom_angle_site_symmetry_3
O3 Cd1 O4 53.8(3) . .
O3 Cd1 N3 83.8(3) . .
O3 Cd1 N4 90.9(3) . 3_445
O3 Cd1 C65 26.6(3) . .
O4 Cd1 C65 27.2(3) . .
O9 Cd1 O3 139.4(3) . .
O9 Cd1 O4 87.0(3) . .
O9 Cd1 O10 125.7(3) . 5_565
O9 Cd1 N3 90.7(3) . .
O9 Cd1 N4 96.7(3) . 3_445
O9 Cd1 C65 113.8(3) . .
O10 Cd1 O3 94.0(3) 5_565 .
O10 Cd1 O4 147.3(3) 5_565 .
O10 Cd1 N3 85.7(3) 5_565 .
O10 Cd1 N4 89.6(3) 5_565 3_445
O10 Cd1 C65 120.3(3) 5_565 .
N3 Cd1 O4 95.2(3) . .
N3 Cd1 N4 172.6(3) . 3_445
N3 Cd1 C65 90.4(3) . .
N4 Cd1 O4 85.6(3) 3_445 .
N4 Cd1 C65 87.0(3) 3_445 .
O5 Cd2 O5 76.0(2) 5_576 .
O5 Cd2 O11 142.7(2) 5_576 5_566
O5 Cd2 C86 167.6(3) . 5_566
O5 Cd2 C86 115.6(3) 5_576 5_566
O6 Cd2 O5 128.3(2) . 5_576
O6 Cd2 O5 52.4(2) . .
O6 Cd2 O11 88.9(2) . 5_566
O6 Cd2 O12 142.8(2) . 5_566
O6 Cd2 N8 85.2(2) . 3_455
O6 Cd2 C86 115.5(3) . 5_566
O11 Cd2 O5 141.2(2) 5_566 .
O11 Cd2 C86 27.2(3) 5_566 5_566
O12 Cd2 O5 88.2(2) 5_566 5_576
O12 Cd2 O5 164.0(2) 5_566 .
O12 Cd2 O11 54.5(2) 5_566 5_566
O12 Cd2 N8 88.2(3) 5_566 3_455
O12 Cd2 C86 27.4(3) 5_566 5_566
N7 Cd2 O5 84.5(2) . .
N7 Cd2 O5 91.1(2) . 5_576
N7 Cd2 O6 88.4(2) . .
N7 Cd2 O11 93.4(3) . 5_566
N7 Cd2 O12 98.7(3) . 5_566
N7 Cd2 N8 173.0(3) . 3_455
N7 Cd2 C86 99.0(3) . 5_566
N8 Cd2 O5 90.6(3) 3_455 5_576
N8 Cd2 O5 89.2(2) 3_455 .
N8 Cd2 O11 89.4(3) 3_455 5_566
N8 Cd2 C86 86.4(3) 3_455 5_566
O1 S1 O2 119.9(5) . .
O1 S1 C59 107.5(5) . .
O1 S1 C66 108.4(5) . .
O2 S1 C59 106.7(5) . .
O2 S1 C66 106.8(5) . .
C59 S1 C66 106.9(5) . .
O7 S2 C73 107.7(8) . .
O7 S2 C80 107.2(8) . .
O8 S2 O7 115.6(9) . .
O8 S2 C73 108.7(8) . .
O8 S2 C80 108.7(8) . .
C80 S2 C73 108.7(7) . .
C65 O3 Cd1 97.2(7) . .
C65 O4 Cd1 86.1(6) . .
Cd2 O5 Cd2 104.0(2) 5_576 .
C72 O5 Cd2 84.3(5) . .
C72 O5 Cd2 170.3(6) . 5_576
C72 O6 Cd2 99.3(6) . .
C79 O9 Cd1 129.2(7) . .
C79 O10 Cd1 137.7(7) . 5_565
C86 O11 Cd2 87.7(7) . 5_566
C86 O12 Cd2 94.3(7) . 5_566
C1 N1 C4 108.9(8) . .
C1 N1 B1 127.2(9) . .
C4 N1 B1 123.8(8) . .
C6 N2 B1 125.0(9) . .
C9 N2 C6 109.5(9) . .
C9 N2 B1 125.0(9) . .
C13 N3 Cd1 124.4(7) . .
C14 N3 Cd1 118.3(6) . .
C14 N3 C13 116.6(8) . .
C26 N4 Cd1 120.4(7) . 3
C27 N4 Cd1 122.3(7) . 3
C27 N4 C26 117.3(9) . .
C30 N5 C33 108.6(8) . .
C30 N5 B2 127.9(8) . .
C33 N5 B2 123.4(8) . .
C35 N6 B2 124.0(8) . .
C38 N6 C35 108.8(8) . .
C38 N6 B2 127.2(9) . .
C42 N7 Cd2 119.0(6) . .
C42 N7 C43 118.5(8) . .
C43 N7 Cd2 122.4(6) . .
C55 N8 Cd2 118.5(6) . 3_545
C56 N8 Cd2 124.3(6) . 3_545
C56 N8 C55 116.8(8) . .
N1 C1 C2 108.3(9) . .
N1 C1 C10 123.7(9) . .
C2 C1 C10 128.0(9) . .
C1 C2 C3 108.1(9) . .
C1 C2 C11 126.8(9) . .
C3 C2 C11 125.1(9) . .
C2 C3 C16 125.7(9) . .
C4 C3 C2 106.6(9) . .
C4 C3 C16 127.4(10) . .
N1 C4 C3 108.1(9) . .
N1 C4 C5 121.6(9) . .
C3 C4 C5 130.2(10) . .
C4 C5 C17 119.2(10) . .
C6 C5 C4 118.7(10) . .
C6 C5 C17 122.1(10) . .
N2 C6 C5 121.0(9) . .
N2 C6 C7 108.9(9) . .
C5 C6 C7 130.1(10) . .
C6 C7 C8 105.8(10) . .
C6 C7 C23 128.8(10) . .
C8 C7 C23 125.4(9) . .
C7 C8 C24 126.7(10) . .
C9 C8 C7 107.1(9) . .
C9 C8 C24 126.1(11) . .
N2 C9 C8 108.6(10) . .
N2 C9 C29 123.8(10) . .
C8 C9 C29 127.5(10) . .
C12 C11 C2 123.5(9) . .
C12 C11 C15 116.2(9) . .
C15 C11 C2 120.3(9) . .
C11 C12 C13 120.4(10) . .
N3 C13 C12 122.5(10) . .
N3 C14 C15 124.4(10) . .
C14 C15 C11 119.8(10) . .
C18 C17 C5 122.8(11) . .
C18 C17 C22 117.0(12) . .
C22 C17 C5 119.8(12) . .
C17 C18 C19 123.3(12) . .
C18 C19 C20 118.5(13) . .
C21 C20 C19 120.0(13) . .
C20 C21 C22 121.6(13) . .
C17 C22 C21 119.5(12) . .
C25 C24 C8 122.8(11) . .
C28 C24 C8 120.0(11) . .
C28 C24 C25 117.2(10) . .
C26 C25 C24 119.4(12) . .
N4 C26 C25 123.1(11) . .
N4 C27 C28 123.1(12) . .
C24 C28 C27 119.9(12) . .
N5 C30 C31 109.2(9) . .
N5 C30 C39 122.6(8) . .
C31 C30 C39 128.2(9) . .
C30 C31 C32 107.3(8) . .
C30 C31 C40 127.2(9) . .
C32 C31 C40 125.5(9) . .
C31 C32 C33 107.2(9) . .
C31 C32 C45 126.3(9) . .
C33 C32 C45 126.5(9) . .
N5 C33 C32 107.6(8) . .
N5 C33 C34 122.1(9) . .
C34 C33 C32 130.3(10) . .
C33 C34 C35 118.5(10) . .
C33 C34 H47 120.9(9) . .
C35 C34 H47 120.1(9) . .
N6 C35 C34 121.2(9) . .
N6 C35 C36 107.5(8) . .
C36 C35 C34 131.2(10) . .
C35 C36 C52 125.9(9) . .
C37 C36 C35 107.2(9) . .
C37 C36 C52 126.9(9) . .
C36 C37 C53 125.6(9) . .
C38 C37 C36 107.8(8) . .
C38 C37 C53 126.6(9) . .
N6 C38 C37 108.7(9) . .
N6 C38 C58 122.7(9) . .
C37 C38 C58 128.6(9) . .
C41 C40 C31 119.4(9) . .
C44 C40 C31 122.6(9) . .
C44 C40 C41 118.0(9) . .
C42 C41 C40 118.7(10) . .
N7 C42 C41 123.3(9) . .
N7 C43 C44 120.8(9) . .
C40 C44 C43 120.6(10) . .
H47 C46 C51 120.0 . .
C46 H47 C34 114.7(8) . .
C46 H47 C48 120.0 . .
C48 H47 C34 125.0(8) . .
C49 C48 H47 120.0 . .
C50 C49 C48 120.0 . .
C49 C50 C51 120.0 . .
C50 C51 C46 120.0 . .
C54 C53 C37 122.5(9) . .
C54 C53 C57 116.4(9) . .
C57 C53 C37 121.1(9) . .
C53 C54 C55 121.7(10) . .
N8 C55 C54 121.9(10) . .
N8 C56 C57 123.4(9) . .
C56 C57 C53 119.7(10) . .
C60 C59 S1 119.4(9) . .
C64 C59 S1 120.4(8) . .
C64 C59 C60 119.7(10) . .
C59 C60 C61 119.1(10) . .
C62 C61 C60 122.2(10) . .
C61 C62 C63 118.6(10) . .
C61 C62 C65 120.6(10) . .
C63 C62 C65 120.6(10) . .
C64 C63 C62 119.3(11) . .
C59 C64 C63 120.7(11) . .
O3 C65 Cd1 56.2(5) . .
O3 C65 O4 122.8(10) . .
O3 C65 C62 116.4(10) . .
O4 C65 Cd1 66.7(6) . .
O4 C65 C62 120.8(10) . .
C62 C65 Cd1 170.2(8) . .
C67 C66 S1 118.7(8) . .
C71 C66 S1 120.0(8) . .
C71 C66 C67 121.1(9) . .
C68 C67 C66 119.0(9) . .
C67 C68 C69 120.0(10) . .
C68 C69 C70 120.8(9) . .
C68 C69 C72 121.1(9) . .
C70 C69 C72 118.1(8) . .
C69 C70 C71 119.7(9) . .
C66 C71 C70 119.3(10) . .
O5 C72 O6 123.9(8) . .
O5 C72 C69 119.1(8) . .
O6 C72 C69 117.0(8) . .
C74 C73 S2 118.3(12) . .
C74 C73 C78 124.0(13) . .
C78 C73 S2 117.5(12) . .
C73 C74 C75 117.5(13) . .
C76 C75 C74 121.9(13) . .
C75 C76 C77 119.1(11) . .
C75 C76 C79 122.2(12) . .
C77 C76 C79 118.7(11) . .
C78 C77 C76 118.5(13) . .
C73 C78 C77 118.9(14) . .
O9 C79 O10 126.7(10) . .
O9 C79 C76 117.8(11) . .
O10 C79 C76 115.6(11) . .
C81 C80 S2 120.3(12) . .
C85 C80 S2 116.7(13) . .
C85 C80 C81 122.6(14) . .
C80 C81 C82 120.0(14) . .
C83 C82 C81 120.4(14) . .
C82 C83 C84 117.3(12) . .
C82 C83 C86 122.3(12) . .
C84 C83 C86 119.9(13) . .
C83 C84 C85 121.3(14) . .
C80 C85 C84 118.3(15) . .
O11 C86 Cd2 65.1(6) . 5_566
O11 C86 O12 122.8(10) . .
O11 C86 C83 119.1(12) . .
O12 C86 Cd2 58.3(5) . 5_566
O12 C86 C83 118.0(12) . .
C83 C86 Cd2 168.2(10) . 5_566
F1 B1 N1 108.1(10) . .
F1 B1 N2 108.0(10) . .
F2 B1 F1 106.4(11) . .
F2 B1 N1 113.0(10) . .
F2 B1 N2 113.7(11) . .
N1 B1 N2 107.5(10) . .
F3 B2 N5 109.8(9) . .
F3 B2 N6 109.5(8) . .
F4 B2 F3 103.5(9) . .
F4 B2 N5 111.9(8) . .
F4 B2 N6 111.8(9) . .
N6 B2 N5 110.2(8) . .

loop_
_geom_bond_atom_site_label_1
_geom_bond_atom_site_label_2
_geom_bond_distance
_geom_bond_site_symmetry_2
Cd1 O3 2.287(7) .
Cd1 O4 2.514(8) .
Cd1 O9 2.197(7) .
Cd1 O10 2.265(7) 5_565
Cd1 N3 2.313(7) .
Cd1 N4 2.362(7) 3_445
Cd1 C65 2.731(11) .
Cd2 O5 2.336(7) 5_576
Cd2 O5 2.628(6) .
Cd2 O6 2.307(6) .
Cd2 O11 2.468(7) 5_566
Cd2 O12 2.319(6) 5_566
Cd2 N7 2.297(7) .
Cd2 N8 2.323(7) 3_455
Cd2 C86 2.719(11) 5_566
S1 O1 1.435(8) .
S1 O2 1.444(8) .
S1 C59 1.753(11) .
S1 C66 1.762(9) .
S2 O7 1.422(9) .
S2 O8 1.416(19) .
S2 C73 1.786(14) .
S2 C80 1.773(13) .
F1 B1 1.454(17) .
F2 B1 1.330(15) .
F3 B2 1.457(14) .
F4 B2 1.391(13) .
O3 C65 1.234(12) .
O4 C65 1.251(13) .
O5 C72 1.245(11) .
O6 C72 1.247(11) .
O9 C79 1.236(13) .
O10 C79 1.260(13) .
O11 C86 1.246(14) .
O12 C86 1.255(14) .
N1 C1 1.364(12) .
N1 C4 1.386(13) .
N1 B1 1.539(15) .
N2 C6 1.364(14) .
N2 C9 1.364(13) .
N2 B1 1.543(15) .
N3 C13 1.341(12) .
N3 C14 1.334(12) .
N4 C26 1.359(14) .
N4 C27 1.313(14) .
N5 C30 1.358(12) .
N5 C33 1.396(13) .
N5 B2 1.513(13) .
N6 C35 1.402(13) .
N6 C38 1.365(12) .
N6 B2 1.501(13) .
N7 C42 1.324(12) .
N7 C43 1.362(11) .
N8 C55 1.357(12) .
N8 C56 1.353(12) .
C1 C2 1.395(14) .
C1 C10 1.487(14) .
C2 C3 1.403(14) .
C2 C11 1.470(13) .
C3 C4 1.403(14) .
C3 C16 1.507(15) .
C4 C5 1.423(14) .
C5 C6 1.413(14) .
C5 C17 1.438(16) .
C6 C7 1.419(14) .
C7 C8 1.426(15) .
C7 C23 1.480(15) .
C8 C9 1.407(15) .
C8 C24 1.478(14) .
C9 C29 1.480(16) .
C11 C12 1.380(14) .
C11 C15 1.402(14) .
C12 C13 1.394(13) .
C14 C15 1.362(13) .
C17 C18 1.376(16) .
C17 C22 1.405(17) .
C18 C19 1.386(16) .
C19 C20 1.388(18) .
C20 C21 1.348(18) .
C21 C22 1.406(17) .
C24 C25 1.391(16) .
C24 C28 1.380(16) .
C25 C26 1.369(14) .
C27 C28 1.389(14) .
C30 C31 1.403(13) .
C30 C39 1.484(14) .
C31 C32 1.403(14) .
C31 C40 1.477(12) .
C32 C33 1.413(13) .
C32 C45 1.512(14) .
C33 C34 1.400(14) .
C34 C35 1.416(14) .
C34 H47 1.432(12) .
C35 C36 1.410(13) .
C36 C37 1.406(14) .
C36 C52 1.500(15) .
C37 C38 1.401(14) .
C37 C53 1.471(12) .
C38 C58 1.471(14) .
C40 C41 1.394(13) .
C40 C44 1.373(14) .
C41 C42 1.378(12) .
C43 C44 1.381(13) .
C46 H47 1.3900 .
C46 C51 1.3900 .
H47 C48 1.3900 .
C48 C49 1.3900 .
C49 C50 1.3900 .
C50 C51 1.3900 .
C53 C54 1.374(14) .
C53 C57 1.402(14) .
C54 C55 1.377(13) .
C56 C57 1.375(13) .
C59 C60 1.376(14) .
C59 C64 1.368(15) .
C60 C61 1.386(14) .
C61 C62 1.348(15) .
C62 C63 1.404(15) .
C62 C65 1.489(15) .
C63 C64 1.389(15) .
C66 C67 1.407(14) .
C66 C71 1.365(14) .
C67 C68 1.373(13) .
C68 C69 1.380(13) .
C69 C70 1.381(14) .
C69 C72 1.512(12) .
C70 C71 1.393(13) .
C73 C74 1.336(18) .
C73 C78 1.348(19) .
C74 C75 1.375(16) .
C75 C76 1.368(17) .
C76 C77 1.397(17) .
C76 C79 1.500(15) .
C77 C78 1.397(17) .
C80 C81 1.300(19) .
C80 C85 1.297(19) .
C81 C82 1.408(17) .
C82 C83 1.340(18) .
C83 C84 1.357(18) .
C83 C86 1.491(15) .
C84 C85 1.415(18) .
